data_4507334
loop_
_publ_author_name
'Goswami, Pramod Kumar'
'Thaimattam, Ram'
'Ramanan, Arunachalam'

_publ_section_title
;
 Multiple Crystal Forms ofp-Aminosalicylic Acid: Salts, Salt Co-Crystal
 Hydrate, Co-Crystals, and Co-Crystal Polymorphs
;
_journal_issue 1
_journal_name_full 'Crystal Growth &amp; Design'
_journal_page_first 360
_journal_paper_doi 10.1021/cg3015332
_journal_volume 13
_journal_year 2013
_chemical_formula_moiety 'C7 H6 N O3, C5 H6 N O'
_chemical_formula_sum 'C12 H12 N2 O4'
_chemical_formula_weight 248.24
_chemical_name_systematic
; 
 ? 
;
_space_group_IT_number 29
_symmetry_cell_setting orthorhombic
_symmetry_space_group_name_Hall 'P 2c -2ac'
_symmetry_space_group_name_H-M 'P c a 21'
_atom_sites_solution_hydrogens geom
_atom_sites_solution_primary direct
_atom_sites_solution_secondary difmap
_cell_angle_alpha 90.00
_cell_angle_beta 90.00
_cell_angle_gamma 90.00
_cell_formula_units_Z 4
_cell_length_a 12.951(4)
_cell_length_b 5.1138(15)
_cell_length_c 17.068(5)
_cell_measurement_reflns_used 1817
_cell_measurement_temperature 150(2)
_cell_measurement_theta_max 27.30
_cell_measurement_theta_min 2.68
_cell_volume 1130.4(6)
_computing_cell_refinement 'Bruker SMART'
_computing_data_collection 'Bruker SMART'
_computing_data_reduction 'Bruker SAINT'
_computing_molecular_graphics 'Bruker SHELXTL'
_computing_publication_material 'Bruker SHELXTL'
_computing_structure_refinement 'SHELXL-97 (Sheldrick, 1997)'
_computing_structure_solution 'SHELXS-97 (Sheldrick, 1990)'
_diffrn_ambient_temperature 150(2)
_diffrn_measured_fraction_theta_full 1.000
_diffrn_measured_fraction_theta_max 1.000
_diffrn_measurement_device_type 'CCD area detector'
_diffrn_measurement_method 'phi and omega scans'
_diffrn_radiation_monochromator graphite
_diffrn_radiation_source 'fine-focus sealed tube'
_diffrn_radiation_type MoK\a
_diffrn_radiation_wavelength 0.71073
_diffrn_reflns_av_R_equivalents 0.0418
_diffrn_reflns_av_sigmaI/netI 0.0538
_diffrn_reflns_limit_h_max 15
_diffrn_reflns_limit_h_min -15
_diffrn_reflns_limit_k_max 2
_diffrn_reflns_limit_k_min -6
_diffrn_reflns_limit_l_max 20
_diffrn_reflns_limit_l_min -20
_diffrn_reflns_number 5206
_diffrn_reflns_theta_full 25.00
_diffrn_reflns_theta_max 25.00
_diffrn_reflns_theta_min 2.39
_exptl_absorpt_coefficient_mu 0.111
_exptl_absorpt_correction_T_max 0.978
_exptl_absorpt_correction_T_min 0.955
_exptl_absorpt_correction_type multi-scan
_exptl_absorpt_process_details '(SADABS; Bruker, 2000)'
_exptl_crystal_colour yellow
_exptl_crystal_density_diffrn 1.459
_exptl_crystal_density_method 'not measured'
_exptl_crystal_description plate
_exptl_crystal_F_000 520
_exptl_crystal_size_max 0.553
_exptl_crystal_size_mid 0.348
_exptl_crystal_size_min 0.197
_refine_diff_density_max 0.311
_refine_diff_density_min -0.266
_refine_diff_density_rms 0.069
_refine_ls_extinction_method none
_refine_ls_goodness_of_fit_ref 1.291
_refine_ls_hydrogen_treatment mixed
_refine_ls_matrix_type full
_refine_ls_number_parameters 183
_refine_ls_number_reflns 1982
_refine_ls_number_restraints 1
_refine_ls_restrained_S_all 1.291
_refine_ls_R_factor_all 0.0788
_refine_ls_R_factor_gt 0.0720
_refine_ls_shift/su_max 0.000
_refine_ls_shift/su_mean 0.000
_refine_ls_structure_factor_coef Fsqd
_refine_ls_weighting_details 'calc w=1/[\s^2^(Fo^2^)+(0.0556P)^2^+0.9881P] where P=(Fo^2^+2Fc^2^)/3'
_refine_ls_weighting_scheme calc
_refine_ls_wR_factor_gt 0.1507
_refine_ls_wR_factor_ref 0.1531
_reflns_number_gt 1817
_reflns_number_total 1982
_reflns_threshold_expression >2sigma(I)
_cod_data_source_file cg3015332_si_003.cif
_cod_data_source_block solid4
_cod_database_code 4507334

loop_
_symmetry_equiv_pos_as_xyz
'x, y, z'
'-x, -y, z+1/2'
'x+1/2, -y, z'
'-x+1/2, y, z+1/2'

loop_
_atom_site_label
_atom_site_type_symbol
_atom_site_fract_x
_atom_site_fract_y
_atom_site_fract_z
_atom_site_U_iso_or_equiv
_atom_site_adp_type
_atom_site_occupancy
_atom_site_symmetry_multiplicity
_atom_site_calc_flag
_atom_site_refinement_flags
O1 O 0.0317(2) 0.6629(7) 0.4225(2) 0.0234(8) Uani 1 1 d .
O2 O 0.1826(2) 0.6904(7) 0.48356(19) 0.0247(8) Uani 1 1 d .
O3 O 0.0032(2) 0.3270(7) 0.3143(2) 0.0255(8) Uani 1 1 d .
O4 O 0.8061(2) 0.5207(7) 0.5807(2) 0.0295(9) Uani 1 1 d .
N1 N 0.2908(4) -0.1867(9) 0.2299(3) 0.0279(10) Uani 1 1 d .
N2 N 1.0034(3) 0.0530(7) 0.5268(2) 0.0201(8) Uani 1 1 d .
C1 C 0.1264(3) 0.5948(9) 0.4311(3) 0.0204(11) Uani 1 1 d .
C2 C 0.1675(3) 0.3922(9) 0.3773(3) 0.0184(10) Uani 1 1 d .
C3 C 0.1059(3) 0.2617(8) 0.3227(3) 0.0183(10) Uani 1 1 d .
C4 C 0.1449(3) 0.0668(9) 0.2737(3) 0.0219(11) Uani 1 1 d .
H8A H 0.1022 -0.0167 0.2377 0.026 Uiso 1 1 calc R
C5 C 0.2497(4) -0.0010(8) 0.2796(3) 0.0197(9) Uani 1 1 d .
C6 C 0.3133(4) 0.1316(9) 0.3321(3) 0.0232(11) Uani 1 1 d .
H7 H 0.3834 0.0927 0.3343 0.028 Uiso 1 1 calc R
C7 C 0.2726(3) 0.3196(8) 0.3805(3) 0.0196(10) Uani 1 1 d .
H6 H 0.3156 0.4017 0.4166 0.024 Uiso 1 1 calc R
C8 C 0.9126(3) 0.1808(9) 0.5263(3) 0.0205(10) Uani 1 1 d .
H12 H 0.8615 0.1323 0.4909 0.025 Uiso 1 1 calc R
C9 C 0.8948(3) 0.3835(8) 0.5780(3) 0.0191(10) Uani 1 1 d .
C10 C 0.9730(3) 0.4461(9) 0.6315(3) 0.0211(11) Uani 1 1 d .
H9 H 0.9636 0.5816 0.6671 0.025 Uiso 1 1 calc R
C11 C 1.0637(4) 0.3061(10) 0.6311(3) 0.0256(12) Uani 1 1 d .
H10 H 1.1151 0.3433 0.6675 0.031 Uiso 1 1 calc R
C12 C 1.0784(3) 0.1111(10) 0.5767(3) 0.0268(11) Uani 1 1 d .
H11 H 1.1406 0.0205 0.5750 0.032 Uiso 1 1 calc R
H1 H 1.014(4) -0.118(9) 0.486(3) 0.023(13) Uiso 1 1 d .
H2 H 0.775(4) 0.473(9) 0.536(3) 0.029(14) Uiso 1 1 d .
H3 H 0.344(5) -0.252(11) 0.246(4) 0.042(18) Uiso 1 1 d .
H4 H 0.245(5) -0.293(11) 0.199(3) 0.042(17) Uiso 1 1 d .
H5 H -0.004(4) 0.448(11) 0.354(3) 0.026(14) Uiso 1 1 d .

loop_
_atom_site_aniso_label
_atom_site_aniso_U_11
_atom_site_aniso_U_22
_atom_site_aniso_U_33
_atom_site_aniso_U_23
_atom_site_aniso_U_13
_atom_site_aniso_U_12
O1 0.0131(16) 0.0279(18) 0.0292(18) -0.0031(16) -0.0006(14) 0.0039(15)
O2 0.0164(17) 0.0292(18) 0.0286(18) -0.0098(16) -0.0064(14) 0.0024(15)
O3 0.0112(15) 0.0313(19) 0.034(2) -0.0060(18) -0.0030(15) -0.0015(15)
O4 0.0213(17) 0.034(2) 0.033(2) -0.0087(19) -0.0078(17) 0.0099(16)
N1 0.021(2) 0.031(2) 0.032(3) -0.007(2) -0.003(2) 0.009(2)
N2 0.0148(18) 0.019(2) 0.026(2) 0.0000(19) 0.0016(17) 0.0012(16)
C1 0.016(2) 0.023(3) 0.022(3) 0.000(2) 0.001(2) 0.002(2)
C2 0.016(2) 0.018(2) 0.021(3) 0.006(2) 0.001(2) -0.0016(19)
C3 0.011(2) 0.011(2) 0.033(3) 0.003(2) -0.004(2) -0.0013(17)
C4 0.020(2) 0.016(3) 0.029(3) 0.005(2) -0.004(2) -0.006(2)
C5 0.020(2) 0.018(2) 0.021(2) 0.004(2) 0.000(2) 0.003(2)
C6 0.014(2) 0.025(3) 0.030(3) -0.003(2) 0.001(2) 0.004(2)
C7 0.014(2) 0.024(3) 0.021(2) 0.002(2) -0.002(2) -0.0041(19)
C8 0.018(2) 0.022(3) 0.022(3) 0.003(2) -0.003(2) -0.005(2)
C9 0.016(2) 0.015(2) 0.026(3) 0.000(2) 0.005(2) 0.0006(19)
C10 0.020(2) 0.019(3) 0.024(3) -0.006(2) 0.002(2) -0.004(2)
C11 0.017(2) 0.032(3) 0.027(3) -0.005(3) -0.008(2) -0.005(2)
C12 0.016(2) 0.027(3) 0.037(3) -0.001(2) -0.002(2) 0.002(2)

loop_
_atom_type_symbol
_atom_type_description
_atom_type_scat_dispersion_real
_atom_type_scat_dispersion_imag
_atom_type_scat_source
C C 0.0033 0.0016 'International Tables Vol C Tables 4.2.6.8 and 6.1.1.4'
H H 0.0000 0.0000 'International Tables Vol C Tables 4.2.6.8 and 6.1.1.4'
N N 0.0061 0.0033 'International Tables Vol C Tables 4.2.6.8 and 6.1.1.4'
O O 0.0106 0.0060 'International Tables Vol C Tables 4.2.6.8 and 6.1.1.4'

loop_
_geom_angle_atom_site_label_1
_geom_angle_atom_site_label_2
_geom_angle_atom_site_label_3
_geom_angle
C3 O3 H5 100(3)
C9 O4 H2 102(3)
C5 N1 H3 114(4)
C5 N1 H4 119(4)
H3 N1 H4 118(5)
C12 N2 C8 122.4(4)
C12 N2 H1 119(2)
C8 N2 H1 119(2)
O2 C1 O1 122.0(4)
O2 C1 C2 120.5(4)
O1 C1 C2 117.5(4)
C3 C2 C7 116.8(4)
C3 C2 C1 122.8(4)
C7 C2 C1 120.4(4)
O3 C3 C4 117.3(4)
O3 C3 C2 120.3(4)
C4 C3 C2 122.3(4)
C3 C4 C5 118.8(4)
C3 C4 H8A 120.6
C5 C4 H8A 120.6
N1 C5 C6 120.1(4)
N1 C5 C4 119.9(5)
C6 C5 C4 119.9(4)
C7 C6 C5 120.0(4)
C7 C6 H7 120.0
C5 C6 H7 120.0
C6 C7 C2 122.1(4)
C6 C7 H6 119.0
C2 C7 H6 119.0
N2 C8 C9 120.4(4)
N2 C8 H12 119.8
C9 C8 H12 119.8
O4 C9 C8 123.7(4)
O4 C9 C10 118.4(4)
C8 C9 C10 117.9(4)
C11 C10 C9 119.7(4)
C11 C10 H9 120.2
C9 C10 H9 120.2
C12 C11 C10 119.9(4)
C12 C11 H10 120.0
C10 C11 H10 120.0
N2 C12 C11 119.7(4)
N2 C12 H11 120.2
C11 C12 H11 120.2

loop_
_geom_bond_atom_site_label_1
_geom_bond_atom_site_label_2
_geom_bond_distance
O1 C1 1.284(5)
O2 C1 1.253(6)
O3 C3 1.379(5)
O3 H5 0.92(6)
O4 C9 1.347(5)
O4 H2 0.90(6)
N1 C5 1.380(6)
N1 H3 0.81(6)
N1 H4 0.96(6)
N2 C12 1.326(6)
N2 C8 1.346(6)
N2 H1 1.13(5)
C1 C2 1.483(6)
C2 C3 1.397(6)
C2 C7 1.412(6)
C3 C4 1.396(7)
C4 C5 1.405(6)
C4 H8A 0.9300
C5 C6 1.393(6)
C6 C7 1.374(6)
C6 H7 0.9300
C7 H6 0.9300
C8 C9 1.381(7)
C8 H12 0.9300
C9 C10 1.400(6)
C10 C11 1.376(7)
C10 H9 0.9300
C11 C12 1.374(7)
C11 H10 0.9300
C12 H11 0.9300

loop_
_geom_torsion_atom_site_label_1
_geom_torsion_atom_site_label_2
_geom_torsion_atom_site_label_3
_geom_torsion_atom_site_label_4
_geom_torsion
O2 C1 C2 C3 173.8(4)
O1 C1 C2 C3 -4.8(6)
O2 C1 C2 C7 -5.1(6)
O1 C1 C2 C7 176.2(4)
C7 C2 C3 O3 -178.0(4)
C1 C2 C3 O3 3.1(6)
C7 C2 C3 C4 0.5(6)
C1 C2 C3 C4 -178.4(4)
O3 C3 C4 C5 178.7(4)
C2 C3 C4 C5 0.2(7)
C3 C4 C5 N1 -177.8(4)
C3 C4 C5 C6 -2.0(7)
N1 C5 C6 C7 178.9(4)
C4 C5 C6 C7 3.1(7)
C5 C6 C7 C2 -2.4(7)
C3 C2 C7 C6 0.6(7)
C1 C2 C7 C6 179.5(4)
C12 N2 C8 C9 1.1(7)
N2 C8 C9 O4 179.8(4)
N2 C8 C9 C10 -1.4(7)
O4 C9 C10 C11 178.8(4)
C8 C9 C10 C11 -0.1(7)
C9 C10 C11 C12 2.0(7)
C8 N2 C12 C11 0.9(7)
C10 C11 C12 N2 -2.4(7)
